data_7210779
loop_
_publ_author_name
'Fidalgo-Marijuan, Arkaitz'
'Barandika, Gotzone'
'Baz\'an, Bego\~na'
'Urtiaga, Miren-Karmele'
'Arriortua, Mar\'ia Isabel'

_publ_section_title
;
 Thermal stability and crystallochemical analysis for CoII-based
 coordination polymers with TPP and TPPS porphyrins
;
_journal_issue 20
_journal_name_full CrystEngComm
_journal_page_first 4181
_journal_paper_doi 10.1039/c3ce40161h
_journal_volume 15
_journal_year 2013
_chemical_formula_moiety 'C32 H24 Co N4 O8 S2, 1.08(O2), 3.84(O)'
_chemical_formula_sum 'C32 H24 Co N4 O14 S2'
_chemical_formula_weight 811.6
_chemical_name_systematic
;
?
;
_space_group_IT_number 88
_space_group_name_Hall '-I 4ad'
_symmetry_cell_setting tetragonal
_symmetry_Int_Tables_number 88
_symmetry_space_group_name_Hall '-I 4ad'
_symmetry_space_group_name_H-M 'I 41/a :2'
_atom_sites_solution_hydrogens geom
_atom_sites_solution_primary direct
_atom_sites_solution_secondary difmap
_audit_conform_dict_location ftp://ftp.iucr.org/pub/cif_core.dic
_audit_conform_dict_name cif_core.dic
_audit_conform_dict_version 2.4
_audit_creation_date 2012-06-07T09:34:52-00:00
_audit_creation_method 'WinGX routine CIF_UPDATE'
_cell_angle_alpha 90
_cell_angle_beta 90
_cell_angle_gamma 90
_cell_formula_units_Z 8
_cell_length_a 17.9776(2)
_cell_length_b 17.9776(2)
_cell_length_c 22.3567(3)
_cell_measurement_reflns_used 7629
_cell_measurement_temperature 100(2)
_cell_measurement_theta_max 76.101
_cell_measurement_theta_min 2.4557
_cell_measurement_wavelength 1.54184
_cell_volume 7225.55(15)
_computing_cell_refinement
;
CrysAlisPro, Agilent Technologies,
Version 1.171.35.11 (release 16-05-2011 CrysAlis171 .NET)
(compiled May 16 2011,17:55:39)
;
_computing_data_collection
;
CrysAlisPro, Agilent Technologies,
Version 1.171.35.11 (release 16-05-2011 CrysAlis171 .NET)
(compiled May 16 2011,17:55:39)
;
_computing_data_reduction
;
CrysAlisPro, Agilent Technologies,
Version 1.171.35.11 (release 16-05-2011 CrysAlis171 .NET)
(compiled May 16 2011,17:55:39)
;
_computing_molecular_graphics 'Ortep-3 for Windows (Farrugia,1997)'
_computing_publication_material 'WinGX publication routines (Farrugia,1999)'
_computing_structure_refinement 'SHELXL-97 (Sheldrick, 2008)'
_computing_structure_solution 'SHELXS-97 (Sheldrick, 2008)'
_diffrn_ambient_temperature 100(2)
_diffrn_detector_area_resol_mean 5.2012
_diffrn_measured_fraction_theta_full 0.993
_diffrn_measured_fraction_theta_max 0.993
_diffrn_measurement_device_type 'SuperNova, Single source at offset), Atlas'
_diffrn_measurement_method '\w scans'
_diffrn_orient_matrix_UB_11 0.0053018
_diffrn_orient_matrix_UB_12 0.0027647
_diffrn_orient_matrix_UB_13 -0.0687225
_diffrn_orient_matrix_UB_21 -0.0850074
_diffrn_orient_matrix_UB_22 -0.0093884
_diffrn_orient_matrix_UB_23 -0.0044889
_diffrn_orient_matrix_UB_31 -0.0095252
_diffrn_orient_matrix_UB_32 0.0851435
_diffrn_orient_matrix_UB_33 0.0017681
_diffrn_radiation_monochromator graphite
_diffrn_radiation_type CuK\a
_diffrn_radiation_wavelength 1.54184
_diffrn_reflns_av_R_equivalents 0.0596
_diffrn_reflns_av_unetI/netI 0.0375
_diffrn_reflns_limit_h_max 22
_diffrn_reflns_limit_h_min -22
_diffrn_reflns_limit_k_max 22
_diffrn_reflns_limit_k_min -14
_diffrn_reflns_limit_l_max 25
_diffrn_reflns_limit_l_min -28
_diffrn_reflns_number 23662
_diffrn_reflns_theta_full 76.26
_diffrn_reflns_theta_max 76.26
_diffrn_reflns_theta_min 3.15
_exptl_absorpt_coefficient_mu 5.445
_exptl_absorpt_correction_T_max 0.908
_exptl_absorpt_correction_T_min 0.563
_exptl_absorpt_correction_type analytical
_exptl_absorpt_process_details
;
CrysAlisPro, Agilent Technologies,
Version 1.171.35.11 (release 16-05-2011 CrysAlis171 .NET)
(compiled May 16 2011,17:55:39)
Analytical numeric absorption correction using a multifaceted crystal
model based on expressions derived by R.C. Clark & J.S.
(Clark, R. C. & Reid, J. S. (1995). Acta Cryst. A51, 887-897)
;
_exptl_crystal_colour 'dark blue'
_exptl_crystal_density_diffrn 1.492
_exptl_crystal_density_meas 1.488(4)
_exptl_crystal_density_method Flotation
_exptl_crystal_description prismatic
_exptl_crystal_F_000 3320
_exptl_crystal_size_max 0.1198
_exptl_crystal_size_mid 0.1183
_exptl_crystal_size_min 0.021
_refine_diff_density_max 1.004
_refine_diff_density_min -0.578
_refine_diff_density_rms 0.117
_refine_ls_extinction_method none
_refine_ls_goodness_of_fit_ref 1.051
_refine_ls_hydrogen_treatment mixed
_refine_ls_matrix_type full
_refine_ls_number_parameters 274
_refine_ls_number_reflns 3774
_refine_ls_number_restraints 3
_refine_ls_restrained_S_all 1.051
_refine_ls_R_factor_all 0.0856
_refine_ls_R_factor_gt 0.0669
_refine_ls_shift/su_max 0
_refine_ls_shift/su_mean 0
_refine_ls_structure_factor_coef Fsqd
_refine_ls_weighting_details 'calc w=1/[\s^2^(Fo^2^)+(0.1308P)^2^+8.3686P] where P=(Fo^2^+2Fc^2^)/3'
_refine_ls_weighting_scheme calc
_refine_ls_wR_factor_gt 0.1845
_refine_ls_wR_factor_ref 0.204
_reflns_number_gt 2890
_reflns_number_total 3774
_reflns_threshold_expression >2sigma(I)
_cod_data_source_file c3ce40161h.txt
_cod_data_source_block af523
_cod_original_sg_symbol_H-M 'I 41/A'
_cod_database_code 7210779

loop_
_symmetry_equiv_pos_as_xyz
'x, y, z'
'-x+1/2, -y, z+1/2'
'-y+3/4, x+1/4, z+1/4'
'y+3/4, -x+3/4, z+3/4'
'x+1/2, y+1/2, z+1/2'
'-x+1, -y+1/2, z+1'
'-y+5/4, x+3/4, z+3/4'
'y+5/4, -x+5/4, z+5/4'
'-x, -y, -z'
'x-1/2, y, -z-1/2'
'y-3/4, -x-1/4, -z-1/4'
'-y-3/4, x-3/4, -z-3/4'
'-x+1/2, -y+1/2, -z+1/2'
'x, y+1/2, -z'
'y-1/4, -x+1/4, -z+1/4'
'-y-1/4, x-1/4, -z-1/4'

loop_
_atom_site_label
_atom_site_type_symbol
_atom_site_fract_x
_atom_site_fract_y
_atom_site_fract_z
_atom_site_U_iso_or_equiv
_atom_site_adp_type
_atom_site_occupancy
_atom_site_symmetry_multiplicity
_atom_site_calc_flag
_atom_site_refinement_flags
_atom_site_disorder_assembly
_atom_site_disorder_group
C1 C 0.8891(2) 0.1260(2) 0.13283(15) 0.0312(7) Uani 1 1 d . . .
C2 C 0.8833(2) 0.0471(2) 0.12434(15) 0.0368(8) Uani 1 1 d . . .
H2 H 0.8396 0.0179 0.1292 0.044 Uiso 1 1 calc R . .
C3 C 0.9508(2) 0.0219(2) 0.10820(17) 0.0368(8) Uani 1 1 d . . .
H3 H 0.9633 -0.0279 0.0984 0.044 Uiso 1 1 calc R . .
C4 C 1.0003(2) 0.08443(19) 0.10856(14) 0.0307(7) Uani 1 1 d . . .
C5 C 0.8297(2) 0.1729(2) 0.14615(14) 0.0319(7) Uani 1 1 d . . .
C6 C 0.7578(2) 0.1366(2) 0.16030(16) 0.0336(7) Uani 1 1 d . . .
C7 C 0.7019(2) 0.1305(2) 0.11775(17) 0.0384(8) Uani 1 1 d . . .
H7 H 0.7059 0.1573 0.0812 0.046 Uiso 1 1 calc R . .
C8 C 0.6406(2) 0.0864(3) 0.12773(17) 0.0403(9) Uani 1 1 d . . .
H8 H 0.6032 0.0814 0.098 0.048 Uiso 1 1 calc R . .
C9 C 0.6343(2) 0.0493(2) 0.18148(18) 0.0370(8) Uani 1 1 d . . .
C10 C 0.6863(2) 0.0602(3) 0.22669(18) 0.0453(10) Uani 1 1 d . . .
H10 H 0.6793 0.038 0.2649 0.054 Uiso 1 1 calc R . .
C11 C 0.7480(2) 0.1034(3) 0.21551(18) 0.0430(9) Uani 1 1 d . . .
H11 H 0.7841 0.1105 0.246 0.052 Uiso 1 1 calc R . .
C12 C 1.0637(2) 0.2513(2) 0.00566(15) 0.0346(8) Uani 1 1 d . . .
H12 H 1.1093 0.2542 0.0269 0.042 Uiso 1 1 calc R . .
C13 C 1.0656(2) 0.2486(2) -0.05604(15) 0.0359(8) Uani 1 1 d . . .
H13 H 1.112 0.2457 -0.0763 0.043 Uiso 1 1 calc R . .
C14 C 1 0.25 -0.0885(2) 0.0318(11) Uani 1 2 d S . .
C15 C 1 0.25 -0.1549(2) 0.0324(11) Uani 1 2 d S . .
C16 C 0.9446(2) 0.2861(3) -0.18692(16) 0.0422(9) Uani 1 1 d . . .
H16 H 0.9057 0.3114 -0.1667 0.051 Uiso 1 1 calc R . .
C17 C 0.9469(2) 0.2847(2) -0.24838(16) 0.0416(9) Uani 1 1 d . . .
H17 H 0.9088 0.3096 -0.2698 0.05 Uiso 1 1 calc R . .
Co1 Co 1 0.25 0.125 0.0240(3) Uani 1 4 d S . .
Co2 Co 1 0.25 -0.375 0.0278(3) Uani 1 4 d S . .
N1 N 0.96121(17) 0.14807(17) 0.12221(11) 0.0275(6) Uani 1 1 d . . .
N2 N 1 0.25 0.03663(18) 0.0273(8) Uani 1 2 d S . .
N3 N 1 0.25 -0.2794(2) 0.0322(9) Uani 1 2 d S . .
S1 S 0.56162(5) -0.01560(5) 0.19472(5) 0.0399(3) Uani 1 1 d . . .
O1 O 0.59978(17) -0.08425(16) 0.21112(13) 0.0438(7) Uani 1 1 d . . .
O2 O 0.51561(18) 0.01196(17) 0.24314(16) 0.0509(8) Uani 1 1 d . . .
O3 O 0.5218(2) -0.0211(2) 0.13816(17) 0.0571(9) Uani 1 1 d . . .
O4 O 0.94171(16) 0.35080(15) -0.37623(10) 0.0344(6) Uani 1 1 d D . .
O6 O 0.3636(5) 0.9559(6) 0.2428(5) 0.075(3) Uani 0.461(7) 1 d P A 1
O8 O 0.3706(5) 1.0411(6) 0.1358(6) 0.084(3) Uani 0.461(7) 1 d P A 1
O5 O 0.5 1 0 0.122(4) Uani 0.922(13) 2 d SP A 1
O7 O 0.3566(5) 1.0000(7) 0.1959(6) 0.102(4) Uani 0.539(7) 1 d P A 2
O9 O 0.3637(5) 1.0077(5) 0.0629(5) 0.084(3) Uani 0.539(7) 1 d P A 2
O10 O 0.3540(5) 1.0119(5) 0.0127(5) 0.086(3) Uani 0.539(7) 1 d P A 2
H20 H 0.966(2) 0.3890(14) -0.3752(17) 0.029(11) Uiso 1 1 d D . .
H21 H 0.910(2) 0.351(2) -0.4023(17) 0.055(15) Uiso 1 1 d D . .

loop_
_atom_site_aniso_label
_atom_site_aniso_U_11
_atom_site_aniso_U_22
_atom_site_aniso_U_33
_atom_site_aniso_U_23
_atom_site_aniso_U_13
_atom_site_aniso_U_12
C1 0.0366(18) 0.0351(18) 0.0218(14) 0.0001(12) -0.0015(13) -0.0026(14)
C2 0.040(2) 0.0370(19) 0.0339(19) -0.0026(13) -0.0014(14) -0.0058(16)
C3 0.041(2) 0.0346(18) 0.0344(18) -0.0049(15) -0.0052(15) -0.0006(15)
C4 0.0416(19) 0.0329(17) 0.0175(13) -0.0033(12) -0.0021(13) -0.0004(14)
C5 0.0355(17) 0.0404(18) 0.0199(15) -0.0029(13) 0.0011(13) -0.0029(14)
C6 0.0335(17) 0.0393(18) 0.0280(16) -0.0027(14) 0.0040(13) -0.0014(14)
C7 0.040(2) 0.046(2) 0.0296(17) -0.0014(15) 0.0034(14) 0.0013(17)
C8 0.035(2) 0.047(2) 0.038(2) -0.0050(15) 0.0002(14) -0.0024(17)
C9 0.0343(18) 0.0376(19) 0.0391(19) -0.0029(15) 0.0063(15) -0.0049(15)
C10 0.046(2) 0.059(3) 0.0304(18) 0.0070(17) 0.0013(16) -0.0133(19)
C11 0.044(2) 0.054(2) 0.0313(19) 0.0000(17) -0.0016(16) -0.0112(18)
C12 0.0302(17) 0.053(2) 0.0209(15) 0.0020(14) 0.0014(12) 0.0005(15)
C13 0.0318(18) 0.056(2) 0.0202(15) 0.0036(14) 0.0018(13) -0.0016(16)
C14 0.034(2) 0.043(3) 0.018(2) 0 0 -0.0015(19)
C15 0.033(2) 0.046(3) 0.019(2) 0 0 -0.004(2)
C16 0.040(2) 0.064(3) 0.0225(17) -0.0029(16) 0.0002(14) 0.0096(19)
C17 0.043(2) 0.060(2) 0.0217(16) 0.0024(16) -0.0002(14) 0.0095(18)
Co1 0.0295(4) 0.0295(4) 0.0128(5) 0 0 0
Co2 0.0341(4) 0.0341(4) 0.0153(5) 0 0 0
N1 0.0318(14) 0.0332(15) 0.0174(12) -0.0024(10) -0.0006(10) 0.0001(12)
N2 0.0300(19) 0.037(2) 0.0152(18) 0 0 -0.0006(15)
N3 0.035(2) 0.043(2) 0.0183(19) 0 0 -0.0004(17)
S1 0.0397(5) 0.0348(5) 0.0452(5) -0.0010(4) 0.0014(4) -0.0059(4)
O1 0.0489(16) 0.0385(14) 0.0441(15) -0.0074(12) -0.0001(12) -0.0029(12)
O2 0.0463(16) 0.0404(15) 0.066(2) -0.0031(14) 0.0112(14) -0.0025(13)
O3 0.058(2) 0.0494(18) 0.064(2) 0.0084(16) -0.0160(16) -0.0172(15)
O4 0.0388(14) 0.0351(14) 0.0292(13) -0.0017(9) -0.0067(10) 0.0003(11)
O6 0.043(4) 0.097(7) 0.085(7) -0.007(5) 0.007(4) -0.014(4)
O8 0.057(5) 0.064(6) 0.130(10) 0.008(6) -0.014(5) 0.007(4)
O5 0.110(7) 0.076(5) 0.180(10) -0.008(6) 0.055(7) -0.011(5)
O7 0.060(5) 0.122(9) 0.124(9) -0.044(8) -0.016(5) 0.020(5)
O9 0.079(6) 0.069(5) 0.103(7) 0.003(5) -0.020(5) 0.001(4)
O10 0.073(5) 0.076(5) 0.109(8) -0.011(5) -0.009(5) -0.008(4)

loop_
_atom_type_symbol
_atom_type_description
_atom_type_scat_dispersion_real
_atom_type_scat_dispersion_imag
_atom_type_scat_source
C C 0.0181 0.0091 'International Tables Vol C Tables 4.2.6.8 and 6.1.1.4'
H H 0 0 'International Tables Vol C Tables 4.2.6.8 and 6.1.1.4'
Co Co -2.3653 3.6143 'International Tables Vol C Tables 4.2.6.8 and 6.1.1.4'
N N 0.0311 0.018 'International Tables Vol C Tables 4.2.6.8 and 6.1.1.4'
O O 0.0492 0.0322 'International Tables Vol C Tables 4.2.6.8 and 6.1.1.4'
S S 0.3331 0.5567 'International Tables Vol C Tables 4.2.6.8 and 6.1.1.4'

loop_
_exptl_crystal_face_index_h
_exptl_crystal_face_index_k
_exptl_crystal_face_index_l
_exptl_crystal_face_perp_dist
0 -12 -1 0.0493
0 12 1 0.069
12 0 1 0.0545
-12 0 -1 0.0644
1 2 -14 0.0132
1 -1 -14 0.0116
-1 -1 14 0.0082

loop_
_geom_angle_atom_site_label_1
_geom_angle_atom_site_label_2
_geom_angle_atom_site_label_3
_geom_angle
_geom_angle_site_symmetry_1
_geom_angle_site_symmetry_3
N1 C1 C5 125.8(3) . .
N1 C1 C2 109.3(3) . .
C5 C1 C2 124.7(4) . .
C3 C2 C1 107.5(3) . .
C3 C2 H2 126.2 . .
C1 C2 H2 126.2 . .
C2 C3 C4 107.2(3) . .
C2 C3 H3 126.4 . .
C4 C3 H3 126.4 . .
N1 C4 C5 125.1(3) . 12_756
N1 C4 C3 109.6(3) . .
C5 C4 C3 124.7(3) 12_756 .
C4 C5 C1 122.6(3) 15_665 .
C4 C5 C6 120.5(3) 15_665 .
C1 C5 C6 116.6(3) . .
C11 C6 C7 119.0(4) . .
C11 C6 C5 119.5(3) . .
C7 C6 C5 121.3(3) . .
C8 C7 C6 120.9(4) . .
C8 C7 H7 119.5 . .
C6 C7 H7 119.5 . .
C7 C8 C9 119.1(4) . .
C7 C8 H8 120.5 . .
C9 C8 H8 120.5 . .
C8 C9 C10 120.8(4) . .
C8 C9 S1 121.5(3) . .
C10 C9 S1 117.7(3) . .
C11 C10 C9 119.2(4) . .
C11 C10 H10 120.4 . .
C9 C10 H10 120.4 . .
C10 C11 C6 120.6(4) . .
C10 C11 H11 119.7 . .
C6 C11 H11 119.7 . .
N2 C12 C13 122.5(3) . .
N2 C12 H12 118.8 . .
C13 C12 H12 118.8 . .
C12 C13 C14 120.2(3) . .
C12 C13 H13 119.9 . .
C14 C13 H13 119.9 . .
C13 C14 C13 116.7(5) . 6_654
C13 C14 C15 121.6(2) . .
C13 C14 C15 121.6(2) 6_654 .
C16 C15 C16 117.8(5) 6_654 .
C16 C15 C14 121.1(2) 6_654 .
C16 C15 C14 121.1(2) . .
C17 C16 C15 119.1(4) . .
C17 C16 H16 120.5 . .
C15 C16 H16 120.5 . .
N3 C17 C16 123.4(4) . .
N3 C17 H17 118.3 . .
C16 C17 H17 118.3 . .
N1 Co1 N1 176.35(14) 6_654 .
N1 Co1 N1 90.060(5) 6_654 12_756
N1 Co1 N1 90.059(5) . 12_756
N1 Co1 N1 90.056(5) 6_654 15_665
N1 Co1 N1 90.059(5) . 15_665
N1 Co1 N1 176.35(14) 12_756 15_665
N1 Co1 N2 91.82(7) 6_654 15_665
N1 Co1 N2 91.83(7) . 15_665
N1 Co1 N2 88.17(7) 12_756 15_665
N1 Co1 N2 88.17(7) 15_665 15_665
N1 Co1 N2 88.18(7) 6_654 .
N1 Co1 N2 88.17(7) . .
N1 Co1 N2 91.83(7) 12_756 .
N1 Co1 N2 91.83(7) 15_665 .
N2 Co1 N2 180 15_665 .
O4 Co2 O4 178.49(13) . 6_654
O4 Co2 O4 90.008(2) . 15_664
O4 Co2 O4 90.013(2) 6_654 15_664
O4 Co2 O4 90.010(2) . 12_755
O4 Co2 O4 90.008(2) 6_654 12_755
O4 Co2 O4 178.50(13) 15_664 12_755
O4 Co2 N3 89.25(6) . 15_664
O4 Co2 N3 89.25(6) 6_654 15_664
O4 Co2 N3 90.75(6) 15_664 15_664
O4 Co2 N3 90.75(6) 12_755 15_664
O4 Co2 N3 90.75(6) . .
O4 Co2 N3 90.75(6) 6_654 .
O4 Co2 N3 89.25(6) 15_664 .
O4 Co2 N3 89.25(6) 12_755 .
N3 Co2 N3 180 15_664 .
C1 N1 C4 106.2(3) . .
C1 N1 Co1 126.8(2) . .
C4 N1 Co1 127.0(2) . .
C12 N2 C12 117.7(4) 6_654 .
C12 N2 Co1 121.1(2) 6_654 .
C12 N2 Co1 121.2(2) . .
C17 N3 C17 117.3(5) 6_654 .
C17 N3 Co2 121.4(2) 6_654 .
C17 N3 Co2 121.4(2) . .
O2 S1 O3 113.0(2) . .
O2 S1 O1 111.69(19) . .
O3 S1 O1 113.0(2) . .
O2 S1 C9 108.64(18) . .
O3 S1 C9 105.2(2) . .
O1 S1 C9 104.58(18) . .
Co2 O4 H20 118(3) . .
Co2 O4 H21 112(4) . .
H20 O4 H21 113(3) . .

loop_
_geom_bond_atom_site_label_1
_geom_bond_atom_site_label_2
_geom_bond_distance
_geom_bond_site_symmetry_2
C1 N1 1.376(5) .
C1 C5 1.393(5) .
C1 C2 1.436(5) .
C2 C3 1.344(6) .
C2 H2 0.95 .
C3 C4 1.433(5) .
C3 H3 0.95 .
C4 N1 1.377(5) .
C4 C5 1.388(5) 12_756
C5 C4 1.388(5) 15_665
C5 C6 1.482(5) .
C6 C11 1.382(5) .
C6 C7 1.389(6) .
C7 C8 1.376(6) .
C7 H7 0.95 .
C8 C9 1.378(6) .
C8 H8 0.95 .
C9 C10 1.390(6) .
C9 S1 1.777(4) .
C10 C11 1.378(6) .
C10 H10 0.95 .
C11 H11 0.95 .
C12 N2 1.338(4) .
C12 C13 1.381(5) .
C12 H12 0.95 .
C13 C14 1.385(4) .
C13 H13 0.95 .
C14 C13 1.385(4) 6_654
C14 C15 1.483(8) .
C15 C16 1.388(5) 6_654
C15 C16 1.388(5) .
C16 C17 1.375(5) .
C16 H16 0.95 .
C17 N3 1.334(5) .
C17 H17 0.95 .
Co1 N1 1.962(3) 6_654
Co1 N1 1.962(3) .
Co1 N1 1.962(3) 12_756
Co1 N1 1.962(3) 15_665
Co1 N2 1.976(4) 15_665
Co1 N2 1.976(4) .
Co2 O4 2.094(3) .
Co2 O4 2.094(3) 6_654
Co2 O4 2.094(3) 15_664
Co2 O4 2.094(3) 12_755
Co2 N3 2.136(4) 15_664
Co2 N3 2.136(4) .
N2 C12 1.338(4) 6_654
N3 C17 1.334(5) 6_654
S1 O2 1.450(3) .
S1 O3 1.457(4) .
S1 O1 1.459(3) .
O4 H20 0.811(10) .
O4 H21 0.817(10) .
O9 O10 1.139(13) .

loop_
_geom_torsion_atom_site_label_1
_geom_torsion_atom_site_label_2
_geom_torsion_atom_site_label_3
_geom_torsion_atom_site_label_4
_geom_torsion
_geom_torsion_site_symmetry_1
_geom_torsion_site_symmetry_4
N1 C1 C2 C3 -0.6(4) . .
C5 C1 C2 C3 175.8(3) . .
C1 C2 C3 C4 2.1(4) . .
C2 C3 C4 N1 -2.9(4) . .
C2 C3 C4 C5 169.1(3) . 12_756
N1 C1 C5 C4 10.0(5) . 15_665
C2 C1 C5 C4 -165.8(3) . 15_665
N1 C1 C5 C6 -175.7(3) . .
C2 C1 C5 C6 8.5(5) . .
C4 C5 C6 C11 -109.9(4) 15_665 .
C1 C5 C6 C11 75.7(5) . .
C4 C5 C6 C7 74.7(5) 15_665 .
C1 C5 C6 C7 -99.7(4) . .
C11 C6 C7 C8 -6.3(6) . .
C5 C6 C7 C8 169.1(4) . .
C6 C7 C8 C9 1.7(6) . .
C7 C8 C9 C10 4.4(6) . .
C7 C8 C9 S1 -173.8(3) . .
C8 C9 C10 C11 -5.7(7) . .
S1 C9 C10 C11 172.6(4) . .
C9 C10 C11 C6 0.9(7) . .
C7 C6 C11 C10 4.9(7) . .
C5 C6 C11 C10 -170.5(4) . .
N2 C12 C13 C14 4.9(6) . .
C12 C13 C14 C13 -2.3(3) . 6_654
C12 C13 C14 C15 177.7(3) . .
C13 C14 C15 C16 31.8(3) . 6_654
C13 C14 C15 C16 -148.2(3) 6_654 6_654
C13 C14 C15 C16 -148.2(3) . .
C13 C14 C15 C16 31.8(3) 6_654 .
C16 C15 C16 C17 -0.1(3) 6_654 .
C14 C15 C16 C17 179.9(3) . .
C15 C16 C17 N3 0.1(7) . .
C5 C1 N1 C4 -177.6(3) . .
C2 C1 N1 C4 -1.2(4) . .
C5 C1 N1 Co1 1.7(5) . .
C2 C1 N1 Co1 178.1(2) . .
C5 C4 N1 C1 -169.5(3) 12_756 .
C3 C4 N1 C1 2.5(4) . .
C5 C4 N1 Co1 11.2(5) 12_756 .
C3 C4 N1 Co1 -176.8(2) . .
N1 Co1 N1 C1 164.3(3) 12_756 .
N1 Co1 N1 C1 -12.0(2) 15_665 .
N2 Co1 N1 C1 76.1(2) 15_665 .
N2 Co1 N1 C1 -103.9(2) . .
N1 Co1 N1 C4 -16.5(2) 12_756 .
N1 Co1 N1 C4 167.1(3) 15_665 .
N2 Co1 N1 C4 -104.7(2) 15_665 .
N2 Co1 N1 C4 75.3(2) . .
C13 C12 N2 C12 -2.4(3) . 6_654
C13 C12 N2 Co1 177.6(3) . .
N1 Co1 N2 C12 -112.0(2) 6_654 6_654
N1 Co1 N2 C12 68.0(2) . 6_654
N1 Co1 N2 C12 158.0(2) 12_756 6_654
N1 Co1 N2 C12 -22.0(2) 15_665 6_654
N1 Co1 N2 C12 68.0(2) 6_654 .
N1 Co1 N2 C12 -112.0(2) . .
N1 Co1 N2 C12 -22.0(2) 12_756 .
N1 Co1 N2 C12 158.0(2) 15_665 .
C16 C17 N3 C17 -0.1(3) . 6_654
C16 C17 N3 Co2 179.9(3) . .
O4 Co2 N3 C17 -153.2(2) . 6_654
O4 Co2 N3 C17 26.8(2) 6_654 6_654
O4 Co2 N3 C17 -63.2(2) 15_664 6_654
O4 Co2 N3 C17 116.8(2) 12_755 6_654
O4 Co2 N3 C17 26.8(2) . .
O4 Co2 N3 C17 -153.2(2) 6_654 .
O4 Co2 N3 C17 116.8(2) 15_664 .
O4 Co2 N3 C17 -63.2(2) 12_755 .
C8 C9 S1 O2 -116.9(4) . .
C10 C9 S1 O2 64.9(4) . .
C8 C9 S1 O3 4.4(4) . .
C10 C9 S1 O3 -173.9(4) . .
C8 C9 S1 O1 123.7(3) . .
C10 C9 S1 O1 -54.5(4) . .
